data_7055645
loop_
_publ_author_name
'Champion, Martin J. D.'
'Levason, William'
'Pugh, David'
'Reid, Gillian'

_publ_section_title
;
 Hexahalometallate salts of trivalent scandium, yttrium and lanthanum:
 cation--anion association in the solid state and in solution
;
_journal_issue 8
_journal_name_full 'New J. Chem.'
_journal_page_first 7181
_journal_paper_doi 10.1039/C6NJ01068G
_journal_volume 40
_journal_year 2016
_chemical_absolute_configuration ad
_chemical_formula_moiety '3(C6 H11 N2), Cl6 Y'
_chemical_formula_sum 'C18 H33 Cl6 N6 Y'
_chemical_formula_weight 635.11
_chemical_name_systematic
;
 ?
;
_space_group_crystal_system orthorhombic
_space_group_IT_number 33
_space_group_name_Hall 'P 2c -2n'
_space_group_name_H-M_alt 'P n a 21'
_symmetry_space_group_name_Hall 'P 2c -2n'
_symmetry_space_group_name_H-M 'P n a 21'
_atom_sites_solution_hydrogens geom
_atom_sites_solution_primary direct
_audit_creation_date 2014-05-07
_audit_creation_method
;
Olex2 1.2
(compiled 2014.03.20 svn.r2914 for OlexSys, GUI svn.r4816)
;
_audit_update_record
;
2016-04-06 deposited with the CCDC.
2016-06-20 downloaded from the CCDC.
;
_cell_angle_alpha 90
_cell_angle_beta 90
_cell_angle_gamma 90
_cell_formula_units_Z 4
_cell_length_a 19.580(2)
_cell_length_b 13.0359(15)
_cell_length_c 11.1656(13)
_cell_measurement_reflns_used 6036
_cell_measurement_temperature 100(2)
_cell_measurement_theta_max 27.6
_cell_measurement_theta_min 2.6
_cell_volume 2849.9(5)
_computing_cell_refinement
;
CrystalClear-SM Expert 2.1 b29 (Rigaku, 2013)
;
_computing_data_collection
;
CrystalClear-SM Expert 2.1 b29 (Rigaku, 2013)
;
_computing_data_reduction
;
CrystalClear-SM Expert 2.1 b29 (Rigaku, 2013)
;
_computing_molecular_graphics 'Olex2 (Dolomanov et al., 2009)'
_computing_publication_material 'Olex2 (Dolomanov et al., 2009)'
_computing_structure_refinement 'ShelXL (Sheldrick, 2008)'
_computing_structure_solution 'ShelXS (Sheldrick, 2008)'
_diffrn_ambient_temperature 100(2)
_diffrn_detector CCD
_diffrn_detector_area_resol_mean 28.5714
_diffrn_measured_fraction_theta_full 0.999
_diffrn_measured_fraction_theta_max 0.997
_diffrn_measurement_device
;
AFC12 (Right): Kappa 3 circle
;
_diffrn_measurement_device_type
;
Rigaku Saturn724+ (2x2 bin mode)
;
_diffrn_measurement_method 'profile data from \w-scans'
_diffrn_measurement_specimen_support Fiber
_diffrn_orient_matrix_type d*Trek
_diffrn_orient_matrix_UB_11 0.020183
_diffrn_orient_matrix_UB_12 -0.050450
_diffrn_orient_matrix_UB_13 -0.071194
_diffrn_orient_matrix_UB_21 -0.050571
_diffrn_orient_matrix_UB_22 0.039322
_diffrn_orient_matrix_UB_23 -0.042201
_diffrn_orient_matrix_UB_31 0.036637
_diffrn_orient_matrix_UB_32 0.033095
_diffrn_orient_matrix_UB_33 -0.013066
_diffrn_radiation_monochromator Confocal
_diffrn_radiation_type MoK\a
_diffrn_radiation_wavelength 0.71075
_diffrn_reflns_av_R_equivalents 0.0371
_diffrn_reflns_av_unetI/netI 0.0648
_diffrn_reflns_Laue_measured_fraction_full 0.999
_diffrn_reflns_Laue_measured_fraction_max 0.997
_diffrn_reflns_limit_h_max 14
_diffrn_reflns_limit_h_min -25
_diffrn_reflns_limit_k_max 16
_diffrn_reflns_limit_k_min -11
_diffrn_reflns_limit_l_max 14
_diffrn_reflns_limit_l_min -14
_diffrn_reflns_number 14268
_diffrn_reflns_point_group_measured_fraction_full 0.974
_diffrn_reflns_point_group_measured_fraction_max 0.967
_diffrn_reflns_theta_full 25.242
_diffrn_reflns_theta_max 27.557
_diffrn_reflns_theta_min 2.602
_diffrn_source 'Sealed Tube'
_diffrn_source_current 55.0
_diffrn_source_power 2.5
_diffrn_source_voltage 45.0
_exptl_absorpt_coefficient_mu 2.626
_exptl_absorpt_correction_T_max 1.000
_exptl_absorpt_correction_T_min 0.455
_exptl_absorpt_correction_type multi-scan
_exptl_absorpt_process_details 'CrystalClear-SM Expert 2.1 b29 (Rigaku, 2013)'
_exptl_crystal_colour colourless
_exptl_crystal_colour_primary colourless
_exptl_crystal_density_diffrn 1.480
_exptl_crystal_description needle
_exptl_crystal_F_000 1296
_exptl_crystal_size_max 0.3
_exptl_crystal_size_mid 0.17
_exptl_crystal_size_min 0.02
_refine_diff_density_max 0.363
_refine_diff_density_min -0.410
_refine_diff_density_rms 0.055
_refine_ls_abs_structure_details
;
 Flack x determined using 1920 quotients [(I+)-(I-)]/[(I+)+(I-)]
 (Parsons, Flack and Wagner, Acta Cryst. B69 (2013) 249-259).
;
_refine_ls_abs_structure_Flack -0.013(6)
_refine_ls_extinction_method none
_refine_ls_goodness_of_fit_ref 0.797
_refine_ls_hydrogen_treatment constr
_refine_ls_matrix_type full
_refine_ls_number_parameters 286
_refine_ls_number_reflns 6374
_refine_ls_number_restraints 1
_refine_ls_restrained_S_all 0.797
_refine_ls_R_factor_all 0.0429
_refine_ls_R_factor_gt 0.0282
_refine_ls_shift/su_max 0.001
_refine_ls_shift/su_mean 0.000
_refine_ls_structure_factor_coef Fsqd
_refine_ls_weighting_details 'w=1/[\s^2^(Fo^2^)+(0.0088P)^2^] where P=(Fo^2^+2Fc^2^)/3'
_refine_ls_weighting_scheme calc
_refine_ls_wR_factor_gt 0.0454
_refine_ls_wR_factor_ref 0.0479
_reflns_Friedel_coverage 0.845
_reflns_Friedel_fraction_full 0.946
_reflns_Friedel_fraction_max 0.934
_reflns_number_gt 5049
_reflns_number_total 6374
_reflns_threshold_expression 'I > 2\s(I)'
_cod_data_source_file c6nj01068g1.cif
_cod_data_source_block 2014rmjdc1091a_ml
_cod_depositor_comments 'Adding full bibliography for 7055644--7055651.cif.'
_cod_database_code 7055645
_shelxl_version_number 2014-3
_shelx_space_group_comment
;
The symmetry employed for this shelxl refinement is uniquely defined
by the following loop, which should always be used as a source of
symmetry information in preference to the above space-group names.
They are only intended as comments.
;
_olex2_refinement_description
;
1. Fixed Uiso
 At 1.2 times of:
  All C(H) groups, All C(H,H) groups
 At 1.5 times of:
  All C(H,H,H) groups
2.a Secondary CH2 refined with riding coordinates:
 C10(H10A,H10B), C4(H4A,H4B), C16(H16A,H16B)
2.b Aromatic/amide H refined with riding coordinates:
 C7(H7), C8(H8), C9(H9), C1(H1), C3(H3), C2(H2), C13(H13), C14(H14), C15(H15)
2.c Idealised Me refined as rotating group:
 C11(H11A,H11B,H11C), C12(H12A,H12B,H12C), C5(H5A,H5B,H5C), C6(H6A,H6B,H6C),
 C17(H17A,H17B,H17C), C18(H18A,H18B,H18C)
;

loop_
_space_group_symop_operation_xyz
'x, y, z'
'-x, -y, z+1/2'
'-x+1/2, y+1/2, z+1/2'
'x+1/2, -y+1/2, z'

loop_
_atom_site_label
_atom_site_type_symbol
_atom_site_fract_x
_atom_site_fract_y
_atom_site_fract_z
_atom_site_U_iso_or_equiv
_atom_site_adp_type
_atom_site_occupancy
_atom_site_site_symmetry_order
_atom_site_calc_flag
_atom_site_refinement_flags_posn
N3 N 0.36511(15) 0.0756(2) 0.3978(3) 0.0234(8) Uani 1 1 d .
N4 N 0.42611(17) 0.0344(3) 0.5509(4) 0.0228(9) Uani 1 1 d .
C7 C 0.4276(2) 0.0775(4) 0.4446(4) 0.0236(11) Uani 1 1 d .
H7 H 0.4669 0.1055 0.4071 0.028 Uiso 1 1 calc R
C8 C 0.3221(2) 0.0305(3) 0.4799(4) 0.0283(11) Uani 1 1 d .
H8 H 0.2743 0.0200 0.4709 0.034 Uiso 1 1 calc R
C9 C 0.3601(2) 0.0043(3) 0.5750(4) 0.0277(10) Uani 1 1 d .
H9 H 0.3444 -0.0287 0.6456 0.033 Uiso 1 1 calc R
C10 C 0.3453(2) 0.1125(4) 0.2789(4) 0.0367(12) Uani 1 1 d .
H10A H 0.3844 0.1487 0.2419 0.044 Uiso 1 1 calc R
H10B H 0.3073 0.1621 0.2870 0.044 Uiso 1 1 calc R
C11 C 0.3233(3) 0.0252(5) 0.1986(5) 0.0535(18) Uani 1 1 d .
H11A H 0.3587 -0.0280 0.1982 0.080 Uiso 1 1 calc GR
H11B H 0.3165 0.0508 0.1170 0.080 Uiso 1 1 calc GR
H11C H 0.2805 -0.0040 0.2286 0.080 Uiso 1 1 calc GR
C12 C 0.48518(19) 0.0214(3) 0.6314(4) 0.0280(11) Uani 1 1 d .
H12A H 0.4855 -0.0487 0.6632 0.042 Uiso 1 1 calc GR
H12B H 0.4818 0.0702 0.6978 0.042 Uiso 1 1 calc GR
H12C H 0.5275 0.0339 0.5868 0.042 Uiso 1 1 calc GR
Y1 Y 0.37045(2) 0.75835(3) 0.87838(8) 0.01774(8) Uani 1 1 d .
Cl1 Cl 0.48533(5) 0.74420(8) 0.75330(10) 0.0212(2) Uani 1 1 d .
Cl2 Cl 0.39017(4) 0.95648(7) 0.88847(13) 0.0223(2) Uani 1 1 d .
Cl3 Cl 0.25926(5) 0.76917(9) 1.00808(10) 0.0240(2) Uani 1 1 d .
Cl4 Cl 0.35344(5) 0.55788(7) 0.86249(12) 0.0234(2) Uani 1 1 d .
Cl5 Cl 0.44191(5) 0.73356(9) 1.07800(10) 0.0251(3) Uani 1 1 d .
Cl6 Cl 0.30127(5) 0.76915(9) 0.67452(9) 0.0230(2) Uani 1 1 d .
N1 N 0.44080(17) 0.6373(3) 0.4495(3) 0.0239(8) Uani 1 1 d .
N2 N 0.42502(17) 0.4881(3) 0.5280(4) 0.0230(9) Uani 1 1 d .
N5 N 0.28908(18) 0.6069(3) 0.2960(4) 0.0336(10) Uani 1 1 d .
N6 N 0.33237(19) 0.4750(3) 0.2077(4) 0.0303(10) Uani 1 1 d .
C1 C 0.41283(19) 0.5876(3) 0.5414(4) 0.0226(10) Uani 1 1 d .
H1 H 0.3883 0.6182 0.6055 0.027 Uiso 1 1 calc R
C3 C 0.4621(2) 0.4742(4) 0.4251(4) 0.0321(12) Uani 1 1 d .
H3 H 0.4781 0.4107 0.3941 0.038 Uiso 1 1 calc R
C2 C 0.47132(18) 0.5666(3) 0.3766(5) 0.0319(10) Uani 1 1 d .
H2 H 0.4950 0.5808 0.3042 0.038 Uiso 1 1 calc R
C4 C 0.4411(2) 0.7496(3) 0.4320(4) 0.0309(10) Uani 1 1 d .
H4A H 0.4156 0.7828 0.4980 0.037 Uiso 1 1 calc R
H4B H 0.4178 0.7665 0.3558 0.037 Uiso 1 1 calc R
C5 C 0.5135(2) 0.7908(4) 0.4291(4) 0.0363(12) Uani 1 1 d .
H5A H 0.5387 0.7585 0.3632 0.054 Uiso 1 1 calc GR
H5B H 0.5363 0.7753 0.5051 0.054 Uiso 1 1 calc GR
H5C H 0.5125 0.8652 0.4170 0.054 Uiso 1 1 calc GR
C6 C 0.3985(2) 0.4064(4) 0.6049(4) 0.0287(11) Uani 1 1 d .
H6A H 0.3855 0.4351 0.6827 0.043 Uiso 1 1 calc GR
H6B H 0.4338 0.3540 0.6163 0.043 Uiso 1 1 calc GR
H6C H 0.3583 0.3752 0.5670 0.043 Uiso 1 1 calc GR
C13 C 0.3213(2) 0.5743(4) 0.1989(4) 0.0336(12) Uani 1 1 d .
H13 H 0.3344 0.6161 0.1331 0.040 Uiso 1 1 calc R
C14 C 0.2786(2) 0.5231(4) 0.3690(5) 0.0370(12) Uani 1 1 d .
H14 H 0.2559 0.5234 0.4441 0.044 Uiso 1 1 calc R
C15 C 0.3061(2) 0.4419(4) 0.3157(5) 0.0330(13) Uani 1 1 d .
H15 H 0.3073 0.3739 0.3461 0.040 Uiso 1 1 calc R
C16 C 0.2685(2) 0.7144(4) 0.3209(5) 0.0440(13) Uani 1 1 d .
H16A H 0.2903 0.7607 0.2618 0.053 Uiso 1 1 calc R
H16B H 0.2846 0.7345 0.4016 0.053 Uiso 1 1 calc R
C17 C 0.1925(2) 0.7262(4) 0.3145(5) 0.0515(15) Uani 1 1 d .
H17A H 0.1768 0.7100 0.2333 0.077 Uiso 1 1 calc GR
H17B H 0.1800 0.7970 0.3342 0.077 Uiso 1 1 calc GR
H17C H 0.1709 0.6793 0.3717 0.077 Uiso 1 1 calc GR
C18 C 0.3689(3) 0.4087(5) 0.1227(5) 0.0456(15) Uani 1 1 d .
H18A H 0.4081 0.3771 0.1629 0.068 Uiso 1 1 calc GR
H18B H 0.3849 0.4499 0.0549 0.068 Uiso 1 1 calc GR
H18C H 0.3380 0.3550 0.0937 0.068 Uiso 1 1 calc GR

loop_
_atom_site_aniso_label
_atom_site_aniso_U_11
_atom_site_aniso_U_22
_atom_site_aniso_U_33
_atom_site_aniso_U_23
_atom_site_aniso_U_13
_atom_site_aniso_U_12
N3 0.0236(16) 0.0281(17) 0.018(2) 0.0023(16) -0.0012(16) 0.0018(14)
N4 0.0233(19) 0.025(2) 0.020(2) 0.0042(18) 0.0013(16) 0.0015(16)
C7 0.020(2) 0.028(3) 0.023(3) 0.004(2) 0.0002(19) 0.0011(18)
C8 0.023(2) 0.036(3) 0.026(3) 0.005(2) -0.0003(19) -0.0015(19)
C9 0.027(2) 0.029(3) 0.027(3) 0.009(2) 0.0047(19) -0.0010(19)
C10 0.028(2) 0.060(3) 0.022(3) 0.012(2) -0.001(2) 0.002(2)
C11 0.039(3) 0.101(5) 0.021(3) -0.014(3) 0.006(3) -0.001(3)
C12 0.026(2) 0.038(3) 0.019(2) 0.008(2) -0.0004(19) 0.000(2)
Y1 0.01989(16) 0.02015(18) 0.01317(13) 0.0015(2) 0.00101(17) 0.00045(15)
Cl1 0.0216(5) 0.0236(6) 0.0184(6) 0.0009(5) 0.0038(4) 0.0008(4)
Cl2 0.0259(5) 0.0201(5) 0.0208(6) -0.0009(6) 0.0008(5) -0.0003(4)
Cl3 0.0239(5) 0.0296(6) 0.0187(6) 0.0050(5) 0.0046(4) 0.0051(5)
Cl4 0.0276(4) 0.0208(5) 0.0219(6) 0.0008(5) 0.0008(5) -0.0003(4)
Cl5 0.0258(5) 0.0314(6) 0.0181(6) 0.0026(6) -0.0041(4) 0.0004(5)
Cl6 0.0243(5) 0.0292(6) 0.0156(6) 0.0029(5) -0.0009(4) 0.0010(5)
N1 0.0244(18) 0.028(2) 0.019(2) -0.0059(16) 0.0018(15) -0.0029(16)
N2 0.0187(18) 0.028(2) 0.022(2) -0.0048(18) -0.0023(16) 0.0001(15)
N5 0.032(2) 0.042(2) 0.027(2) 0.009(2) -0.0008(18) 0.0006(19)
N6 0.029(2) 0.037(3) 0.025(3) 0.014(2) -0.0059(18) -0.0005(18)
C1 0.022(2) 0.027(2) 0.018(2) -0.007(2) -0.0021(18) 0.0017(18)
C3 0.027(2) 0.038(3) 0.031(3) -0.011(2) 0.0054(19) 0.001(2)
C2 0.0279(19) 0.040(3) 0.028(3) -0.011(3) 0.007(3) -0.0004(19)
C4 0.036(2) 0.030(3) 0.027(2) 0.002(2) 0.0019(18) 0.000(2)
C5 0.047(3) 0.034(3) 0.028(3) 0.003(2) 0.004(2) -0.013(2)
C6 0.029(2) 0.030(3) 0.028(3) -0.002(2) -0.001(2) 0.003(2)
C13 0.029(2) 0.047(3) 0.025(3) 0.015(2) 0.002(2) -0.002(2)
C14 0.030(2) 0.058(3) 0.023(3) 0.017(3) 0.002(3) -0.013(2)
C15 0.034(3) 0.041(3) 0.024(3) 0.014(2) -0.003(2) -0.011(2)
C16 0.047(3) 0.057(3) 0.028(3) 0.002(3) -0.003(2) -0.004(3)
C17 0.045(3) 0.065(4) 0.045(3) 0.007(3) 0.003(3) 0.003(3)
C18 0.052(3) 0.053(4) 0.031(3) 0.015(3) 0.006(3) 0.023(3)

loop_
_atom_type_symbol
_atom_type_description
_atom_type_scat_dispersion_real
_atom_type_scat_dispersion_imag
_atom_type_scat_source
C C 0.0033 0.0016 'International Tables Vol C Tables 4.2.6.8 and 6.1.1.4'
H H 0.0000 0.0000 'International Tables Vol C Tables 4.2.6.8 and 6.1.1.4'
Cl Cl 0.1484 0.1585 'International Tables Vol C Tables 4.2.6.8 and 6.1.1.4'
N N 0.0061 0.0033 'International Tables Vol C Tables 4.2.6.8 and 6.1.1.4'
Y Y -2.7962 3.5667 'International Tables Vol C Tables 4.2.6.8 and 6.1.1.4'

loop_
_geom_angle_atom_site_label_1
_geom_angle_atom_site_label_2
_geom_angle_atom_site_label_3
_geom_angle
C7 N3 C8 108.1(4)
C7 N3 C10 126.3(3)
C8 N3 C10 125.6(3)
C7 N4 C9 108.6(4)
C7 N4 C12 125.7(4)
C9 N4 C12 125.8(4)
N3 C7 H7 125.5
N4 C7 N3 109.0(4)
N4 C7 H7 125.5
N3 C8 H8 126.4
C9 C8 N3 107.2(4)
C9 C8 H8 126.4
N4 C9 H9 126.4
C8 C9 N4 107.1(4)
C8 C9 H9 126.4
N3 C10 H10A 109.3
N3 C10 H10B 109.3
N3 C10 C11 111.4(4)
H10A C10 H10B 108.0
C11 C10 H10A 109.3
C11 C10 H10B 109.3
C10 C11 H11A 109.5
C10 C11 H11B 109.5
C10 C11 H11C 109.5
H11A C11 H11B 109.5
H11A C11 H11C 109.5
H11B C11 H11C 109.5
N4 C12 H12A 109.5
N4 C12 H12B 109.5
N4 C12 H12C 109.5
H12A C12 H12B 109.5
H12A C12 H12C 109.5
H12B C12 H12C 109.5
Cl2 Y1 Cl1 88.06(4)
Cl2 Y1 Cl3 92.62(4)
Cl2 Y1 Cl4 178.15(6)
Cl2 Y1 Cl5 90.36(4)
Cl2 Y1 Cl6 93.44(4)
Cl3 Y1 Cl1 177.99(5)
Cl3 Y1 Cl4 89.17(4)
Cl3 Y1 Cl5 88.88(4)
Cl3 Y1 Cl6 92.71(4)
Cl4 Y1 Cl1 90.16(3)
Cl4 Y1 Cl5 90.14(4)
Cl4 Y1 Cl6 86.01(4)
Cl5 Y1 Cl1 89.23(4)
Cl5 Y1 Cl6 175.82(5)
Cl6 Y1 Cl1 89.14(4)
C1 N1 C2 108.1(4)
C1 N1 C4 125.9(4)
C2 N1 C4 126.0(4)
C1 N2 C3 108.5(4)
C1 N2 C6 125.6(4)
C3 N2 C6 125.7(4)
C13 N5 C14 107.5(4)
C13 N5 C16 125.8(4)
C14 N5 C16 126.7(4)
C13 N6 C15 108.1(5)
C13 N6 C18 127.6(5)
C15 N6 C18 124.2(4)
N1 C1 H1 125.8
N2 C1 N1 108.4(4)
N2 C1 H1 125.8
N2 C3 H3 126.5
C2 C3 N2 107.0(4)
C2 C3 H3 126.5
N1 C2 H2 126.0
C3 C2 N1 108.0(5)
C3 C2 H2 126.0
N1 C4 H4A 109.5
N1 C4 H4B 109.5
N1 C4 C5 110.9(4)
H4A C4 H4B 108.0
C5 C4 H4A 109.5
C5 C4 H4B 109.5
C4 C5 H5A 109.5
C4 C5 H5B 109.5
C4 C5 H5C 109.5
H5A C5 H5B 109.5
H5A C5 H5C 109.5
H5B C5 H5C 109.5
N2 C6 H6A 109.5
N2 C6 H6B 109.5
N2 C6 H6C 109.5
H6A C6 H6B 109.5
H6A C6 H6C 109.5
H6B C6 H6C 109.5
N5 C13 H13 125.3
N6 C13 N5 109.4(4)
N6 C13 H13 125.3
N5 C14 H14 126.1
C15 C14 N5 107.9(5)
C15 C14 H14 126.1
N6 C15 H15 126.5
C14 C15 N6 107.1(4)
C14 C15 H15 126.5
N5 C16 H16A 109.5
N5 C16 H16B 109.5
N5 C16 C17 110.9(4)
H16A C16 H16B 108.0
C17 C16 H16A 109.5
C17 C16 H16B 109.5
C16 C17 H17A 109.5
C16 C17 H17B 109.5
C16 C17 H17C 109.5
H17A C17 H17B 109.5
H17A C17 H17C 109.5
H17B C17 H17C 109.5
N6 C18 H18A 109.5
N6 C18 H18B 109.5
N6 C18 H18C 109.5
H18A C18 H18B 109.5
H18A C18 H18C 109.5
H18B C18 H18C 109.5

loop_
_geom_bond_atom_site_label_1
_geom_bond_atom_site_label_2
_geom_bond_distance
N3 C7 1.330(5)
N3 C8 1.377(5)
N3 C10 1.464(5)
N4 C7 1.314(6)
N4 C9 1.377(5)
N4 C12 1.475(5)
C7 H7 0.9500
C8 H8 0.9500
C8 C9 1.340(6)
C9 H9 0.9500
C10 H10A 0.9900
C10 H10B 0.9900
C10 C11 1.513(7)
C11 H11A 0.9800
C11 H11B 0.9800
C11 H11C 0.9800
C12 H12A 0.9800
C12 H12B 0.9800
C12 H12C 0.9800
Y1 Cl1 2.6541(12)
Y1 Cl2 2.6140(10)
Y1 Cl3 2.6185(12)
Y1 Cl4 2.6404(10)
Y1 Cl5 2.6515(14)
Y1 Cl6 2.6524(14)
N1 C1 1.331(5)
N1 C2 1.367(5)
N1 C4 1.477(5)
N2 C1 1.328(5)
N2 C3 1.371(6)
N2 C6 1.463(6)
N5 C13 1.324(6)
N5 C14 1.378(6)
N5 C16 1.485(6)
N6 C13 1.317(6)
N6 C15 1.380(6)
N6 C18 1.469(6)
C1 H1 0.9500
C3 H3 0.9500
C3 C2 1.332(6)
C2 H2 0.9500
C4 H4A 0.9900
C4 H4B 0.9900
C4 C5 1.517(6)
C5 H5A 0.9800
C5 H5B 0.9800
C5 H5C 0.9800
C6 H6A 0.9800
C6 H6B 0.9800
C6 H6C 0.9800
C13 H13 0.9500
C14 H14 0.9500
C14 C15 1.328(7)
C15 H15 0.9500
C16 H16A 0.9900
C16 H16B 0.9900
C16 C17 1.499(6)
C17 H17A 0.9800
C17 H17B 0.9800
C17 H17C 0.9800
C18 H18A 0.9800
C18 H18B 0.9800
C18 H18C 0.9800

loop_
_geom_hbond_atom_site_label_D
_geom_hbond_atom_site_label_H
_geom_hbond_atom_site_label_A
_geom_hbond_distance_DH
_geom_hbond_distance_HA
_geom_hbond_distance_DA
_geom_hbond_angle_DHA
_geom_hbond_site_symmetry_A
C7 H7 Cl1 0.95 2.77 3.588(5) 145.0 2_664
C7 H7 Cl2 0.95 2.92 3.650(4) 134.6 2_664
C8 H8 Cl4 0.95 2.82 3.695(4) 153.1 3_544
C9 H9 Cl2 0.95 2.86 3.604(5) 135.8 1_545
C9 H9 Cl6 0.95 2.79 3.459(4) 128.6 1_545
C1 H1 Cl6 0.95 2.71 3.547(4) 146.6 .
C3 H3 Cl1 0.95 2.66 3.584(5) 165.0 2_664
C13 H13 Cl3 0.95 2.84 3.531(5) 130.0 1_554
C13 H13 Cl5 0.95 2.68 3.422(5) 135.9 1_554
C15 H15 Cl3 0.95 2.61 3.365(5) 136.2 3_544

loop_
_geom_torsion_atom_site_label_1
_geom_torsion_atom_site_label_2
_geom_torsion_atom_site_label_3
_geom_torsion_atom_site_label_4
_geom_torsion
N3 C8 C9 N4 0.6(5)
C7 N3 C8 C9 -1.0(5)
C7 N3 C10 C11 113.0(5)
C7 N4 C9 C8 0.1(5)
C8 N3 C7 N4 1.0(5)
C8 N3 C10 C11 -65.6(6)
C9 N4 C7 N3 -0.7(5)
C10 N3 C7 N4 -177.7(4)
C10 N3 C8 C9 177.8(4)
C12 N4 C7 N3 179.8(4)
C12 N4 C9 C8 179.5(4)
N2 C3 C2 N1 0.5(5)
N5 C14 C15 N6 -1.3(5)
C1 N1 C2 C3 -0.4(5)
C1 N1 C4 C5 118.8(5)
C1 N2 C3 C2 -0.5(5)
C3 N2 C1 N1 0.3(5)
C2 N1 C1 N2 0.1(5)
C2 N1 C4 C5 -58.7(6)
C4 N1 C1 N2 -177.8(4)
C4 N1 C2 C3 177.5(4)
C6 N2 C1 N1 -175.0(4)
C6 N2 C3 C2 174.8(4)
C13 N5 C14 C15 1.3(5)
C13 N5 C16 C17 109.9(5)
C13 N6 C15 C14 0.8(5)
C14 N5 C13 N6 -0.8(5)
C14 N5 C16 C17 -70.4(6)
C15 N6 C13 N5 0.0(5)
C16 N5 C13 N6 178.9(4)
C16 N5 C14 C15 -178.4(4)
C18 N6 C13 N5 -177.4(4)
C18 N6 C15 C14 178.3(4)
